data_4508338
loop_
_publ_author_name
'Portell, Anna'
'Font-Bardia, Merc\`e'
'Prohens, Rafel'

_publ_section_title
;
 Self-Assembling of Zwitterionic Squaramides through Electrostatically
 Compressed Face-to-Face \p-Stacking: A New Supramolecular Synthon
;
_journal_issue 10
_journal_name_full 'Crystal Growth &amp; Design'
_journal_page_first 4200
_journal_paper_doi 10.1021/cg401161d
_journal_volume 13
_journal_year 2013
_chemical_formula_moiety 'C8 H12 N2 O3'
_chemical_formula_sum 'C8 H12 N2 O3'
_chemical_formula_weight 184.20
_chemical_name_systematic
;
 ?
;
_space_group_IT_number 14
_symmetry_cell_setting monoclinic
_symmetry_space_group_name_Hall '-P 2ybc'
_symmetry_space_group_name_H-M 'P 1 21/c 1'
_atom_sites_solution_hydrogens geom
_atom_sites_solution_primary direct
_atom_sites_solution_secondary difmap
_audit_creation_method SHELXL-97
_cell_angle_alpha 90.00
_cell_angle_beta 121.72(4)
_cell_angle_gamma 90.00
_cell_formula_units_Z 4
_cell_length_a 9.356(6)
_cell_length_b 9.541(5)
_cell_length_c 11.672(6)
_cell_measurement_reflns_used 246
_cell_measurement_temperature 293(2)
_cell_measurement_theta_max 31
_cell_measurement_theta_min 3
_cell_volume 886.3(9)
_computing_cell_refinement 'AUTOMAR (Claudio Klein, 2007)'
_computing_data_collection 'MARXDS (Claudio Klein, 2005)'
_computing_data_reduction 'MARSCALE (Claudio Klein, 2007)'
_computing_molecular_graphics 'ORTEP (Brueggermann and Smith, 1990)'
_computing_publication_material 'PLATON (Spek, 1990)'
_computing_structure_refinement 'SHELXL-97 (Sheldrick, 1997)'
_computing_structure_solution 'SHELXS-97 (Sheldrick, 1997)'
_diffrn_ambient_temperature 293(2)
_diffrn_measured_fraction_theta_full 0.987
_diffrn_measured_fraction_theta_max 0.763
_diffrn_measurement_device_type 'MAR345 with image plate detector'
_diffrn_measurement_method 'phi scan'
_diffrn_radiation_monochromator graphite
_diffrn_radiation_source 'fine-focus sealed tube'
_diffrn_radiation_type MoK\a
_diffrn_radiation_wavelength 0.71073
_diffrn_reflns_av_R_equivalents 0.0403
_diffrn_reflns_av_sigmaI/netI 0.0287
_diffrn_reflns_limit_h_max 13
_diffrn_reflns_limit_h_min -12
_diffrn_reflns_limit_k_max 13
_diffrn_reflns_limit_k_min -13
_diffrn_reflns_limit_l_max 16
_diffrn_reflns_limit_l_min -16
_diffrn_reflns_number 6714
_diffrn_reflns_theta_full 25.00
_diffrn_reflns_theta_max 31.00
_diffrn_reflns_theta_min 2.56
_exptl_absorpt_coefficient_mu 0.107
_exptl_absorpt_correction_type none
_exptl_crystal_colour colourless
_exptl_crystal_density_diffrn 1.380
_exptl_crystal_density_method 'not measured'
_exptl_crystal_description prism
_exptl_crystal_F_000 392
_exptl_crystal_size_max 0.1
_exptl_crystal_size_mid 0.09
_exptl_crystal_size_min 0.08
_refine_diff_density_max 0.261
_refine_diff_density_min -0.258
_refine_diff_density_rms 0.077
_refine_ls_extinction_coef 0.29(3)
_refine_ls_extinction_expression Fc^*^=kFc[1+0.001xFc^2^\l^3^/sin(2\q)]^-1/4^
_refine_ls_extinction_method SHELXL
_refine_ls_goodness_of_fit_ref 1.122
_refine_ls_hydrogen_treatment constr
_refine_ls_matrix_type full
_refine_ls_number_parameters 121
_refine_ls_number_reflns 2160
_refine_ls_number_restraints 0
_refine_ls_restrained_S_all 1.122
_refine_ls_R_factor_all 0.0682
_refine_ls_R_factor_gt 0.0610
_refine_ls_shift/su_max 0.000
_refine_ls_shift/su_mean 0.000
_refine_ls_structure_factor_coef Fsqd
_refine_ls_weighting_details 'calc w=1/[\s^2^(Fo^2^)+(0.0842P)^2^+0.2623P] where P=(Fo^2^+2Fc^2^)/3'
_refine_ls_weighting_scheme calc
_refine_ls_wR_factor_gt 0.1587
_refine_ls_wR_factor_ref 0.1665
_reflns_number_gt 1921
_reflns_number_total 2160
_reflns_threshold_expression >2sigma(I)
_cod_data_source_file cg401161d_si_002.cif
_cod_data_source_block rm12a1
_cod_depositor_comments
;
The following automatic conversions were performed:

'_symmetry_cell_setting' value 'Monoclinic' changed to 'monoclinic'
according to /home/saulius/struct/CIF-dictionaries/cif_core.dic
dictionary named 'cif_core.dic' version 2.4.2 from 2011-04-26.

Automatic conversion script
Id: cif_fix_values 1891 2012-01-12 08:04:46Z andrius 
;
_cod_original_sg_symbol_H-M P21/c
_cod_database_code 4508338

loop_
_symmetry_equiv_pos_as_xyz
'x, y, z'
'-x, y+1/2, -z+1/2'
'-x, -y, -z'
'x, -y-1/2, z-1/2'

loop_
_atom_site_label
_atom_site_type_symbol
_atom_site_fract_x
_atom_site_fract_y
_atom_site_fract_z
_atom_site_U_iso_or_equiv
_atom_site_adp_type
_atom_site_occupancy
_atom_site_symmetry_multiplicity
_atom_site_calc_flag
_atom_site_refinement_flags
O1 O 0.74834(15) 0.56777(12) 0.66955(11) 0.0463(3) Uani 1 1 d .
O2 O 0.77497(17) 0.48092(14) 0.41340(13) 0.0542(4) Uani 1 1 d .
O3 O 0.5944(2) 0.18017(13) 0.40060(13) 0.0572(4) Uani 1 1 d .
N1 N 0.54663(17) 0.28284(13) 0.64261(13) 0.0404(3) Uani 1 1 d .
H1 H 0.5475 0.3321 0.7047 0.048 Uiso 1 1 d R
N2 N 0.17208(17) 0.20283(14) 0.42137(14) 0.0419(3) Uani 1 1 d .
H2 H 0.2177 0.2830 0.4120 0.050 Uiso 1 1 d R
C1 C 0.70546(18) 0.46371(15) 0.59287(14) 0.0364(4) Uani 1 1 d .
C2 C 0.72007(18) 0.42391(16) 0.47703(15) 0.0395(4) Uani 1 1 d .
C3 C 0.6350(2) 0.28842(16) 0.46991(15) 0.0399(4) Uani 1 1 d .
C4 C 0.61891(17) 0.33522(15) 0.58022(14) 0.0352(3) Uani 1 1 d .
C5 C 0.4659(2) 0.14625(16) 0.61151(16) 0.0420(4) Uani 1 1 d .
H5A H 0.5226 0.0877 0.6913 0.050 Uiso 1 1 calc R
H5B H 0.4777 0.1020 0.5421 0.050 Uiso 1 1 calc R
C6 C 0.2819(2) 0.15491(18) 0.56408(17) 0.0459(4) Uani 1 1 d .
H6A H 0.2441 0.0632 0.5732 0.055 Uiso 1 1 calc R
H6B H 0.2684 0.2190 0.6223 0.055 Uiso 1 1 calc R
C8 C 0.1641(3) 0.0994(2) 0.32273(19) 0.0603(5) Uani 1 1 d .
H8A H 0.2735 0.0894 0.3352 0.090 Uiso 1 1 calc R
H8B H 0.0863 0.1316 0.2329 0.090 Uiso 1 1 calc R
H8C H 0.1275 0.0105 0.3365 0.090 Uiso 1 1 calc R
C9 C 0.0015(2) 0.2379(3) 0.3922(2) 0.0653(6) Uani 1 1 d .
H9A H 0.0094 0.3111 0.4517 0.098 Uiso 1 1 calc R
H9B H -0.0482 0.1563 0.4054 0.098 Uiso 1 1 calc R
H9C H -0.0671 0.2690 0.3006 0.098 Uiso 1 1 calc R

loop_
_atom_site_aniso_label
_atom_site_aniso_U_11
_atom_site_aniso_U_22
_atom_site_aniso_U_33
_atom_site_aniso_U_23
_atom_site_aniso_U_13
_atom_site_aniso_U_12
O1 0.0554(7) 0.0387(6) 0.0418(6) -0.0078(4) 0.0235(5) -0.0073(5)
O2 0.0647(8) 0.0541(8) 0.0567(7) -0.0014(6) 0.0409(7) -0.0077(6)
O3 0.0948(11) 0.0386(6) 0.0519(7) -0.0088(5) 0.0479(8) -0.0082(6)
N1 0.0512(7) 0.0364(7) 0.0371(6) -0.0053(5) 0.0256(6) -0.0048(5)
N2 0.0409(7) 0.0357(6) 0.0458(7) -0.0025(5) 0.0206(6) -0.0039(5)
C1 0.0346(7) 0.0356(7) 0.0337(7) 0.0004(5) 0.0142(6) 0.0023(5)
C2 0.0387(7) 0.0401(8) 0.0395(7) 0.0014(6) 0.0205(6) 0.0025(6)
C3 0.0492(8) 0.0352(7) 0.0363(7) 0.0002(5) 0.0231(6) 0.0024(6)
C4 0.0361(7) 0.0335(7) 0.0317(6) 0.0014(5) 0.0149(5) 0.0032(5)
C5 0.0473(8) 0.0333(7) 0.0404(8) 0.0032(6) 0.0196(7) 0.0001(6)
C6 0.0520(9) 0.0462(9) 0.0439(8) 0.0025(6) 0.0281(7) -0.0041(7)
C8 0.0655(11) 0.0576(11) 0.0503(10) -0.0147(8) 0.0253(9) -0.0039(9)
C9 0.0423(9) 0.0663(12) 0.0823(14) -0.0050(11) 0.0292(9) -0.0006(8)

loop_
_atom_type_symbol
_atom_type_description
_atom_type_scat_dispersion_real
_atom_type_scat_dispersion_imag
_atom_type_scat_source
C C 0.0033 0.0016 'International Tables Vol C Tables 4.2.6.8 and 6.1.1.4'
H H 0.0000 0.0000 'International Tables Vol C Tables 4.2.6.8 and 6.1.1.4'
N N 0.0061 0.0033 'International Tables Vol C Tables 4.2.6.8 and 6.1.1.4'
O O 0.0106 0.0060 'International Tables Vol C Tables 4.2.6.8 and 6.1.1.4'

loop_
_geom_angle_atom_site_label_1
_geom_angle_atom_site_label_2
_geom_angle_atom_site_label_3
_geom_angle
C4 N1 C5 123.32(13)
C4 N1 H1 118.4
C5 N1 H1 118.3
C9 N2 C8 111.20(15)
C9 N2 C6 110.49(15)
C8 N2 C6 112.61(15)
C9 N2 H2 107.4
C8 N2 H2 107.4
C6 N2 H2 107.4
O1 C1 C4 134.63(15)
O1 C1 C2 135.07(15)
C4 C1 C2 90.29(12)
O2 C2 C1 135.04(15)
O2 C2 C3 136.64(15)
C1 C2 C3 88.30(12)
O3 C3 C4 134.33(15)
O3 C3 C2 136.52(15)
C4 C3 C2 89.15(12)
N1 C4 C1 133.63(14)
N1 C4 C3 134.13(14)
C1 C4 C3 92.20(12)
N1 C5 C6 112.68(13)
N1 C5 H5A 109.1
C6 C5 H5A 109.1
N1 C5 H5B 109.1
C6 C5 H5B 109.1
H5A C5 H5B 107.8
N2 C6 C5 114.08(14)
N2 C6 H6A 108.7
C5 C6 H6A 108.7
N2 C6 H6B 108.7
C5 C6 H6B 108.7
H6A C6 H6B 107.6
N2 C8 H8A 109.5
N2 C8 H8B 109.5
H8A C8 H8B 109.5
N2 C8 H8C 109.5
H8A C8 H8C 109.5
H8B C8 H8C 109.5
N2 C9 H9A 109.5
N2 C9 H9B 109.5
H9A C9 H9B 109.5
N2 C9 H9C 109.5
H9A C9 H9C 109.5
H9B C9 H9C 109.5

loop_
_geom_bond_atom_site_label_1
_geom_bond_atom_site_label_2
_geom_bond_distance
O1 C1 1.2531(19)
O2 C2 1.230(2)
O3 C3 1.242(2)
N1 C4 1.325(2)
N1 C5 1.453(2)
N1 H1 0.8600
N2 C9 1.485(2)
N2 C8 1.488(2)
N2 C6 1.497(2)
N2 H2 0.9100
C1 C4 1.433(2)
C1 C2 1.478(2)
C2 C3 1.498(2)
C3 C4 1.443(2)
C5 C6 1.509(3)
C5 H5A 0.9700
C5 H5B 0.9700
C6 H6A 0.9700
C6 H6B 0.9700
C8 H8A 0.9600
C8 H8B 0.9600
C8 H8C 0.9600
C9 H9A 0.9600
C9 H9B 0.9600
C9 H9C 0.9600
